data_1509393
loop_
_publ_author_name
'Hoyer, M.'
'Hartl, H.'

_publ_section_title
;
 Die Kristallstrukturen von Tl2 Ag I3 und Na Ag I2 . 3H2 O
;
_journal_name_full 'Zeitschrift fuer Anorganische und Allgemeine Chemie'
_journal_page_first 308
_journal_page_last 312
_journal_paper_doi 10.1002/zaac.19966220217
_journal_volume 622
_journal_year 1996
_chemical_formula_sum 'Ag I3 Tl2'
_chemical_name_systematic 'Tl2 (Ag I3)'
_space_group_IT_number 148
_symmetry_space_group_name_Hall '-R 3'
_symmetry_space_group_name_H-M 'R -3 :H'
_cell_angle_alpha 90
_cell_angle_beta 90
_cell_angle_gamma 120
_cell_formula_units_Z 9
_cell_length_a 10.443
_cell_length_b 10.443
_cell_length_c 19.935
_cell_volume 1882.771
_citation_journal_id_ASTM ZAACAB
_cod_data_source_file silver1-2_333.cif
_cod_data_source_block Ag1I3Tl2
_cod_original_formula_sum 'Ag1 I3 Tl2'
_cod_database_code 1509393

loop_
_symmetry_equiv_pos_as_xyz
x,y,z
-y,x-y,z
-x+y,-x,z
-x,-y,-z
y,-x+y,-z
x-y,x,-z
x+2/3,y+1/3,z+1/3
-y+2/3,x-y+1/3,z+1/3
-x+y+2/3,-x+1/3,z+1/3
-x+2/3,-y+1/3,-z+1/3
y+2/3,-x+y+1/3,-z+1/3
x-y+2/3,x+1/3,-z+1/3
x+1/3,y+2/3,z+2/3
-y+1/3,x-y+2/3,z+2/3
-x+y+1/3,-x+2/3,z+2/3
-x+1/3,-y+2/3,-z+2/3
y+1/3,-x+y+2/3,-z+2/3
x-y+1/3,x+2/3,-z+2/3

loop_
_atom_site_label
_atom_site_type_symbol
_atom_site_fract_x
_atom_site_fract_y
_atom_site_fract_z
_atom_site_occupancy
_atom_site_U_iso_or_equiv
Ag1 Ag+1 0 0 0 1 0.0
I2 I-1 0 0 0.2975 1 0.0
I1 I-1 0.2457 0.2434 0.09041 1 0.0
Ag2 Ag+1 0 0 0.1586 1 0.0
I3 I-1 0 0 0.5 1 0.0
Tl1 Tl+1 0.0391 0.2997 0.40878 1 0.0
